data_4307122
loop_
_publ_author_name
'Jun Xia'
'Bin Zhao'
'Hong-Sheng Wang'
'Wei Shi'
'Yue Ma'
'Hai-Bin Song'
'Peng Cheng'
'Dai-Zheng Liao'
'Shi-Ping Yan'

_publ_section_title
;
Two- and Three-Dimensional Lanthanide Complexes: Synthesis, Crystal
Structures, and Properties
;
_journal_name_full 'Inorganic Chemistry'
_journal_page_first 3450
_journal_page_last 3458
_journal_paper_doi 10.1021/ic061620p
_journal_volume 46
_journal_year 2007
_chemical_formula_sum 'C10 H7 Er N4 O10'
_chemical_formula_weight 510.46
_chemical_name_systematic
; 
 ? 
;
_space_group_IT_number 14
_symmetry_cell_setting monoclinic
_symmetry_space_group_name_Hall '-P 2yn'
_symmetry_space_group_name_H-M 'P 1 21/n 1'
_atom_sites_solution_hydrogens geom
_atom_sites_solution_primary direct
_atom_sites_solution_secondary difmap
_audit_creation_method SHELXL-97
_cell_angle_alpha 90.00
_cell_angle_beta 104.872(2)
_cell_angle_gamma 90.00
_cell_formula_units_Z 4
_cell_length_a 10.8421(13)
_cell_length_b 9.2566(11)
_cell_length_c 14.2362(17)
_cell_measurement_reflns_used 4768
_cell_measurement_temperature 294(2)
_cell_measurement_theta_max 26.34
_cell_measurement_theta_min 2.65
_cell_volume 1380.9(3)
_computing_cell_refinement 'Bruker SMART'
_computing_data_collection 'Bruker SMART'
_computing_data_reduction 'Bruker SAINT'
_computing_molecular_graphics 'Bruker SHELXTL'
_computing_publication_material 'Bruker SHELXTL'
_computing_structure_refinement 'SHELXL-97 (Sheldrick, 1997)'
_computing_structure_solution 'SHELXS-97 (Sheldrick, 1990)'
_diffrn_ambient_temperature 294(2)
_diffrn_measured_fraction_theta_full 0.993
_diffrn_measured_fraction_theta_max 0.993
_diffrn_measurement_device_type 'CCD area detector'
_diffrn_measurement_method 'phi and omega scans'
_diffrn_radiation_monochromator graphite
_diffrn_radiation_source 'fine-focus sealed tube'
_diffrn_radiation_type MoK\a
_diffrn_radiation_wavelength 0.71073
_diffrn_reflns_av_R_equivalents 0.0292
_diffrn_reflns_av_sigmaI/netI 0.0309
_diffrn_reflns_limit_h_max 6
_diffrn_reflns_limit_h_min -13
_diffrn_reflns_limit_k_max 10
_diffrn_reflns_limit_k_min -11
_diffrn_reflns_limit_l_max 17
_diffrn_reflns_limit_l_min -14
_diffrn_reflns_number 7578
_diffrn_reflns_theta_full 26.37
_diffrn_reflns_theta_max 26.37
_diffrn_reflns_theta_min 2.12
_exptl_absorpt_coefficient_mu 6.148
_exptl_absorpt_correction_T_max 1.000000
_exptl_absorpt_correction_T_min 0.448047
_exptl_absorpt_correction_type multi-scan
_exptl_absorpt_process_details SADABS
_exptl_crystal_density_diffrn 2.455
_exptl_crystal_density_meas ?
_exptl_crystal_density_method 'not measured'
_exptl_crystal_F_000 972
_exptl_crystal_size_max 0.22
_exptl_crystal_size_mid 0.20
_exptl_crystal_size_min 0.18
_refine_diff_density_max 2.271
_refine_diff_density_min -1.541
_refine_diff_density_rms 0.167
_refine_ls_extinction_method none
_refine_ls_goodness_of_fit_ref 1.028
_refine_ls_hydrogen_treatment constr
_refine_ls_matrix_type full
_refine_ls_number_parameters 227
_refine_ls_number_reflns 2813
_refine_ls_number_restraints 6
_refine_ls_restrained_S_all 1.027
_refine_ls_R_factor_all 0.0327
_refine_ls_R_factor_gt 0.0273
_refine_ls_shift/su_max 0.003
_refine_ls_shift/su_mean 0.000
_refine_ls_structure_factor_coef Fsqd
_refine_ls_weighting_details 'calc w=1/[\s^2^(Fo^2^)+(0.0519P)^2^+0.0000P] where P=(Fo^2^+2Fc^2^)/3'
_refine_ls_weighting_scheme calc
_refine_ls_wR_factor_gt 0.0714
_refine_ls_wR_factor_ref 0.0744
_reflns_number_gt 2424
_reflns_number_total 2813
_reflns_threshold_expression >2sigma(I)
_cod_data_source_file ic061620psi20060828_113000.cif
_cod_data_source_block 060403b
_cod_depositor_comments
;
The following automatic conversions were performed:
'_symmetry_cell_setting' value 'Monoclinic' changed to 'monoclinic'
according to '/home/saulius/struct/CIF-dictionaries/cif_core.dic'
dictionary named 'cif_core.dic' version 2.4.1 from
2010-06-29.

'_exptl_absorpt_correction_type' value 'MULTI-SCAN' changed
to 'multi-scan' according to
'/home/saulius/struct/CIF-dictionaries/cif_core.dic' dictionary named
'cif_core.dic' version 2.4.1 from
2010-06-29.

'_refine_ls_hydrogen_treatment' value 'CONSTR' changed to
'constr' according to '/home/saulius/struct/CIF-dictionaries/cif_core.dic'
dictionary named 'cif_core.dic' version 2.4.1 from 2010-06-29.

Automatic conversion script
Id: cif_fix_enum 1527 2010-12-29 10:47:43Z saulius 

The following automatic conversions were performed:

'_exptl_crystal_density_meas' value 'NONE' was changed to '?' - the
value is perceived as not measured.

Automatic conversion script
Id: cif_fix_values 3008 2015-01-20 13:52:24Z robertas 
;
_cod_database_code 4307122

loop_
_symmetry_equiv_pos_as_xyz
'x, y, z'
'-x+1/2, y+1/2, -z+1/2'
'-x, -y, -z'
'x-1/2, -y-1/2, z-1/2'

loop_
_atom_site_label
_atom_site_type_symbol
_atom_site_fract_x
_atom_site_fract_y
_atom_site_fract_z
_atom_site_U_iso_or_equiv
_atom_site_adp_type
_atom_site_occupancy
_atom_site_symmetry_multiplicity
_atom_site_calc_flag
_atom_site_refinement_flags
_atom_site_disorder_assembly
_atom_site_disorder_group
Er1 Er 1.044894(15) 0.128138(18) 0.265170(13) 0.01299(9) Uani 1 1 d . . .
O1 O 1.1860(3) 0.2222(3) 0.4146(2) 0.0209(7) Uani 1 1 d . . .
O2 O 1.2651(3) 0.4217(3) 0.4999(2) 0.0233(7) Uani 1 1 d . . .
O3 O 0.8041(3) 0.7991(3) 0.3426(2) 0.0224(7) Uani 1 1 d . . .
O4 O 0.6786(3) 0.6183(3) 0.2689(3) 0.0202(7) Uani 1 1 d . . .
O5 O 1.2098(3) -0.0363(3) 0.2963(2) 0.0210(7) Uani 1 1 d . . .
O6 O 1.2981(3) -0.2478(3) 0.2812(2) 0.0252(7) Uani 1 1 d . . .
O7 O 0.8510(3) -0.5291(3) 0.0244(3) 0.0301(8) Uani 1 1 d . . .
H7 H 0.7907 -0.5767 -0.0073 0.045 Uiso 1 1 calc R . .
O8 O 0.7041(3) -0.3516(4) 0.0082(3) 0.0347(9) Uani 1 1 d . . .
O9 O 0.9752(3) 0.1964(4) 0.1035(2) 0.0310(8) Uani 1 1 d D . .
H9A H 0.9806 0.2878 0.1058 0.037 Uiso 1 1 d RD . .
H9B H 0.9056 0.1599 0.0700 0.037 Uiso 1 1 d RD . .
O10 O 0.9988(3) -0.0098(3) 0.3866(2) 0.0251(7) Uani 1 1 d D . .
H10A H 0.9338 -0.0642 0.3681 0.030 Uiso 1 1 d RD . .
H10B H 1.0550 -0.0355 0.4369 0.030 Uiso 1 1 d RD . .
N1 N 0.9845(3) 0.3594(3) 0.3150(3) 0.0186(8) Uani 1 1 d . . .
N2 N 0.8810(3) 0.4426(4) 0.2844(3) 0.0182(8) Uani 1 1 d . . .
N3 N 0.9929(3) -0.1030(4) 0.1727(3) 0.0193(8) Uani 1 1 d . . .
N4 N 0.8906(3) -0.1665(4) 0.1131(3) 0.0202(8) Uani 1 1 d . . .
C1 C 1.1820(4) 0.3557(4) 0.4373(3) 0.0158(9) Uani 1 1 d . . .
C2 C 1.0662(4) 0.4355(4) 0.3847(3) 0.0148(8) Uani 1 1 d . . .
C3 C 1.0143(4) 0.5693(4) 0.3977(3) 0.0161(9) Uani 1 1 d . . .
H3 H 1.0518 0.6424 0.4404 0.019 Uiso 1 1 calc R . .
C4 C 0.8938(4) 0.5695(4) 0.3327(3) 0.0171(9) Uani 1 1 d . . .
C5 C 0.7843(4) 0.6708(5) 0.3141(3) 0.0165(9) Uani 1 1 d . . .
C6 C 1.2057(4) -0.1623(5) 0.2636(3) 0.0154(9) Uani 1 1 d . . .
C7 C 1.0817(4) -0.2071(4) 0.1975(3) 0.0161(9) Uani 1 1 d . . .
C8 C 1.0358(4) -0.3372(4) 0.1514(3) 0.0175(9) Uani 1 1 d . . .
H8 H 1.0789 -0.4247 0.1557 0.021 Uiso 1 1 calc R . .
C9 C 0.9138(4) -0.3079(4) 0.0989(3) 0.0172(9) Uani 1 1 d . . .
C10 C 0.8113(4) -0.3976(4) 0.0385(3) 0.0198(9) Uani 1 1 d . . .

loop_
_atom_site_aniso_label
_atom_site_aniso_U_11
_atom_site_aniso_U_22
_atom_site_aniso_U_33
_atom_site_aniso_U_23
_atom_site_aniso_U_13
_atom_site_aniso_U_12
Er1 0.00851(13) 0.01046(13) 0.01614(14) -0.00078(6) -0.00387(8) 0.00014(6)
O1 0.0174(16) 0.0158(14) 0.0224(18) -0.0015(12) -0.0078(13) 0.0033(12)
O2 0.0157(16) 0.0199(15) 0.0255(19) -0.0048(14) -0.0109(13) -0.0008(13)
O3 0.0141(15) 0.0143(15) 0.032(2) 0.0000(13) -0.0056(13) 0.0011(12)
O4 0.0096(15) 0.0146(15) 0.0290(19) -0.0011(12) -0.0083(13) -0.0002(11)
O5 0.0132(15) 0.0158(15) 0.0287(19) -0.0049(13) -0.0042(13) -0.0019(12)
O6 0.0165(16) 0.0251(16) 0.028(2) -0.0046(14) -0.0045(14) 0.0095(13)
O7 0.0222(17) 0.0214(17) 0.039(2) -0.0099(15) -0.0063(15) -0.0024(14)
O8 0.0194(18) 0.0358(19) 0.039(2) -0.0113(16) -0.0104(16) 0.0030(14)
O9 0.0251(19) 0.0324(19) 0.026(2) 0.0099(15) -0.0102(15) -0.0110(15)
O10 0.0136(15) 0.0309(17) 0.0247(19) 0.0063(14) -0.0063(13) -0.0060(13)
N1 0.0097(18) 0.0170(18) 0.022(2) -0.0054(14) -0.0088(15) 0.0031(13)
N2 0.0088(17) 0.0145(17) 0.025(2) -0.0028(15) -0.0061(15) 0.0047(14)
N3 0.0091(17) 0.0179(17) 0.024(2) -0.0082(15) -0.0078(15) 0.0010(14)
N4 0.0110(18) 0.0183(17) 0.025(2) -0.0053(16) -0.0068(15) 0.0019(15)
C1 0.013(2) 0.019(2) 0.013(2) 0.0009(16) -0.0026(17) 0.0016(16)
C2 0.0081(19) 0.016(2) 0.015(2) -0.0005(16) -0.0052(16) 0.0010(16)
C3 0.013(2) 0.0137(19) 0.018(2) -0.0020(16) -0.0030(16) 0.0010(16)
C4 0.016(2) 0.0134(19) 0.020(2) 0.0024(17) 0.0012(17) -0.0006(16)
C5 0.012(2) 0.0149(19) 0.020(2) 0.0004(17) 0.0012(17) 0.0006(17)
C6 0.010(2) 0.021(2) 0.014(2) 0.0009(17) 0.0004(16) 0.0014(16)
C7 0.012(2) 0.014(2) 0.019(2) -0.0022(17) -0.0013(17) -0.0009(16)
C8 0.018(2) 0.0120(18) 0.019(2) -0.0037(17) -0.0017(18) 0.0039(17)
C9 0.016(2) 0.014(2) 0.018(2) -0.0033(17) -0.0027(17) -0.0017(16)
C10 0.016(2) 0.022(2) 0.017(2) -0.0025(18) -0.0032(18) -0.0023(18)

loop_
_atom_type_symbol
_atom_type_description
_atom_type_scat_dispersion_real
_atom_type_scat_dispersion_imag
_atom_type_scat_source
C C 0.0033 0.0016 'International Tables Vol C Tables 4.2.6.8 and 6.1.1.4'
H H 0.0000 0.0000 'International Tables Vol C Tables 4.2.6.8 and 6.1.1.4'
N N 0.0061 0.0033 'International Tables Vol C Tables 4.2.6.8 and 6.1.1.4'
O O 0.0106 0.0060 'International Tables Vol C Tables 4.2.6.8 and 6.1.1.4'
Er Er -0.2586 4.9576 'International Tables Vol C Tables 4.2.6.8 and 6.1.1.4'

loop_
_geom_angle_atom_site_label_1
_geom_angle_atom_site_label_2
_geom_angle_atom_site_label_3
_geom_angle
_geom_angle_site_symmetry_1
_geom_angle_site_symmetry_3
_geom_angle_publ_flag
O6 Er1 O5 77.81(11) 2_755 . ?
O6 Er1 O10 144.63(11) 2_755 . ?
O5 Er1 O10 78.27(11) . . ?
O6 Er1 O9 69.75(11) 2_755 . ?
O5 Er1 O9 114.23(12) . . ?
O10 Er1 O9 144.82(11) . . ?
O6 Er1 O4 139.92(11) 2_755 2_645 ?
O5 Er1 O4 136.34(9) . 2_645 ?
O10 Er1 O4 73.89(11) . 2_645 ?
O9 Er1 O4 75.48(12) . 2_645 ?
O6 Er1 N1 85.21(13) 2_755 . ?
O5 Er1 N1 142.22(11) . . ?
O10 Er1 N1 98.33(13) . . ?
O9 Er1 N1 90.34(13) . . ?
O4 Er1 N1 75.53(11) 2_645 . ?
O6 Er1 O1 74.08(11) 2_755 . ?
O5 Er1 O1 77.64(10) . . ?
O10 Er1 O1 75.64(11) . . ?
O9 Er1 O1 137.73(11) . . ?
O4 Er1 O1 125.22(11) 2_645 . ?
N1 Er1 O1 65.26(11) . . ?
O6 Er1 N3 111.23(13) 2_755 . ?
O5 Er1 N3 66.09(10) . . ?
O10 Er1 N3 81.81(13) . . ?
O9 Er1 N3 74.84(13) . . ?
O4 Er1 N3 77.10(11) 2_645 . ?
N1 Er1 N3 151.40(12) . . ?
O1 Er1 N3 140.43(10) . . ?
C1 O1 Er1 120.7(3) . . ?
C5 O4 Er1 147.8(3) . 2_655 ?
C6 O5 Er1 126.3(2) . . ?
C6 O6 Er1 151.4(3) . 2_745 ?
C10 O7 H7 109.5 . . ?
Er1 O9 H9A 103.4 . . ?
Er1 O9 H9B 117.7 . . ?
H9A O9 H9B 117.3 . . ?
Er1 O10 H10A 114.7 . . ?
Er1 O10 H10B 122.9 . . ?
H10A O10 H10B 117.0 . . ?
N2 N1 C2 106.1(3) . . ?
N2 N1 Er1 133.4(3) . . ?
C2 N1 Er1 120.4(3) . . ?
N1 N2 C4 111.5(3) . . ?
C7 N3 N4 105.7(3) . . ?
C7 N3 Er1 115.2(3) . . ?
N4 N3 Er1 138.0(3) . . ?
N3 N4 C9 111.1(3) . . ?
O2 C1 O1 125.9(4) . . ?
O2 C1 C2 118.5(4) . . ?
O1 C1 C2 115.6(4) . . ?
N1 C2 C3 110.6(3) . . ?
N1 C2 C1 115.0(3) . . ?
C3 C2 C1 134.0(4) . . ?
C2 C3 C4 104.8(4) . . ?
C2 C3 H3 127.6 . . ?
C4 C3 H3 127.6 . . ?
N2 C4 C3 107.0(4) . . ?
N2 C4 C5 119.1(4) . . ?
C3 C4 C5 133.7(4) . . ?
O3 C5 O4 126.0(4) . . ?
O3 C5 C4 118.6(4) . . ?
O4 C5 C4 115.4(4) . . ?
O6 C6 O5 124.3(4) . . ?
O6 C6 C7 119.9(4) . . ?
O5 C6 C7 115.8(3) . . ?
N3 C7 C8 110.4(4) . . ?
N3 C7 C6 115.9(3) . . ?
C8 C7 C6 133.7(4) . . ?
C9 C8 C7 105.3(4) . . ?
C9 C8 H8 127.4 . . ?
C7 C8 H8 127.4 . . ?
N4 C9 C8 107.4(3) . . ?
N4 C9 C10 119.3(4) . . ?
C8 C9 C10 133.2(4) . . ?
O8 C10 O7 126.1(4) . . ?
O8 C10 C9 121.5(4) . . ?
O7 C10 C9 112.4(4) . . ?

loop_
_geom_bond_atom_site_label_1
_geom_bond_atom_site_label_2
_geom_bond_distance
_geom_bond_site_symmetry_2
_geom_bond_publ_flag
Er1 O6 2.286(3) 2_755 ?
Er1 O5 2.303(3) . ?
Er1 O10 2.304(3) . ?
Er1 O9 2.318(3) . ?
Er1 O4 2.348(3) 2_645 ?
Er1 N1 2.399(3) . ?
Er1 O1 2.440(3) . ?
Er1 N3 2.499(3) . ?
O1 C1 1.280(5) . ?
O2 C1 1.252(5) . ?
O3 C5 1.255(5) . ?
O4 C5 1.259(5) . ?
O4 Er1 2.348(3) 2_655 ?
O5 C6 1.253(5) . ?
O6 C6 1.251(5) . ?
O6 Er1 2.286(3) 2_745 ?
O7 C10 1.324(5) . ?
O7 H7 0.8200 . ?
O8 C10 1.209(6) . ?
O9 H9A 0.8484 . ?
O9 H9B 0.8520 . ?
O10 H10A 0.8513 . ?
O10 H10B 0.8474 . ?
N1 N2 1.338(5) . ?
N1 C2 1.347(5) . ?
N2 C4 1.351(5) . ?
N3 C7 1.344(5) . ?
N3 N4 1.347(5) . ?
N4 C9 1.358(5) . ?
C1 C2 1.484(5) . ?
C2 C3 1.392(5) . ?
C3 C4 1.394(6) . ?
C3 H3 0.9300 . ?
C4 C5 1.482(6) . ?
C6 C7 1.488(6) . ?
C7 C8 1.400(6) . ?
C8 C9 1.369(6) . ?
C8 H8 0.9300 . ?
C9 C10 1.474(6) . ?

loop_
_geom_torsion_atom_site_label_1
_geom_torsion_atom_site_label_2
_geom_torsion_atom_site_label_3
_geom_torsion_atom_site_label_4
_geom_torsion
_geom_torsion_site_symmetry_1
_geom_torsion_site_symmetry_2
_geom_torsion_site_symmetry_3
_geom_torsion_site_symmetry_4
_geom_torsion_publ_flag
O6 Er1 O1 C1 76.3(3) 2_755 . . . ?
O5 Er1 O1 C1 156.9(3) . . . . ?
O10 Er1 O1 C1 -122.2(3) . . . . ?
O9 Er1 O1 C1 44.4(4) . . . . ?
O4 Er1 O1 C1 -64.3(4) 2_645 . . . ?
N1 Er1 O1 C1 -15.8(3) . . . . ?
N3 Er1 O1 C1 -179.5(3) . . . . ?
O6 Er1 O5 C6 -124.3(4) 2_755 . . . ?
O10 Er1 O5 C6 81.9(4) . . . . ?
O9 Er1 O5 C6 -63.3(4) . . . . ?
O4 Er1 O5 C6 30.9(4) 2_645 . . . ?
N1 Er1 O5 C6 170.4(3) . . . . ?
O1 Er1 O5 C6 159.6(4) . . . . ?
N3 Er1 O5 C6 -4.2(3) . . . . ?
O6 Er1 N1 N2 114.4(4) 2_755 . . . ?
O5 Er1 N1 N2 177.4(3) . . . . ?
O10 Er1 N1 N2 -101.0(4) . . . . ?
O9 Er1 N1 N2 44.8(4) . . . . ?
O4 Er1 N1 N2 -30.1(4) 2_645 . . . ?
O1 Er1 N1 N2 -170.9(5) . . . . ?
N3 Er1 N1 N2 -12.9(6) . . . . ?
O6 Er1 N1 C2 -61.9(4) 2_755 . . . ?
O5 Er1 N1 C2 1.1(5) . . . . ?
O10 Er1 N1 C2 82.7(4) . . . . ?
O9 Er1 N1 C2 -131.5(4) . . . . ?
O4 Er1 N1 C2 153.6(4) 2_645 . . . ?
O1 Er1 N1 C2 12.8(3) . . . . ?
N3 Er1 N1 C2 170.8(3) . . . . ?
C2 N1 N2 C4 -0.2(5) . . . . ?
Er1 N1 N2 C4 -176.9(3) . . . . ?
O6 Er1 N3 C7 72.4(3) 2_755 . . . ?
O5 Er1 N3 C7 7.2(3) . . . . ?
O10 Er1 N3 C7 -73.5(3) . . . . ?
O9 Er1 N3 C7 133.1(3) . . . . ?
O4 Er1 N3 C7 -148.7(3) 2_645 . . . ?
N1 Er1 N3 C7 -165.9(3) . . . . ?
O1 Er1 N3 C7 -18.1(4) . . . . ?
O6 Er1 N3 N4 -121.1(5) 2_755 . . . ?
O5 Er1 N3 N4 173.8(5) . . . . ?
O10 Er1 N3 N4 93.0(5) . . . . ?
O9 Er1 N3 N4 -60.4(5) . . . . ?
O4 Er1 N3 N4 17.8(5) 2_645 . . . ?
N1 Er1 N3 N4 0.6(7) . . . . ?
O1 Er1 N3 N4 148.4(4) . . . . ?
C7 N3 N4 C9 -0.7(5) . . . . ?
Er1 N3 N4 C9 -168.1(4) . . . . ?
Er1 O1 C1 O2 -164.5(4) . . . . ?
Er1 O1 C1 C2 16.7(5) . . . . ?
N2 N1 C2 C3 -0.7(5) . . . . ?
Er1 N1 C2 C3 176.5(3) . . . . ?
N2 N1 C2 C1 172.9(4) . . . . ?
Er1 N1 C2 C1 -9.9(5) . . . . ?
O2 C1 C2 N1 176.6(4) . . . . ?
O1 C1 C2 N1 -4.5(6) . . . . ?
O2 C1 C2 C3 -11.7(8) . . . . ?
O1 C1 C2 C3 167.2(5) . . . . ?
N1 C2 C3 C4 1.3(5) . . . . ?
C1 C2 C3 C4 -170.7(5) . . . . ?
N1 N2 C4 C3 1.0(5) . . . . ?
N1 N2 C4 C5 -175.2(4) . . . . ?
C2 C3 C4 N2 -1.3(5) . . . . ?
C2 C3 C4 C5 174.1(5) . . . . ?
Er1 O4 C5 O3 -26.4(9) 2_655 . . . ?
Er1 O4 C5 C4 154.6(4) 2_655 . . . ?
N2 C4 C5 O3 -165.1(4) . . . . ?
C3 C4 C5 O3 19.9(8) . . . . ?
N2 C4 C5 O4 14.0(6) . . . . ?
C3 C4 C5 O4 -161.0(5) . . . . ?
Er1 O6 C6 O5 -107.9(6) 2_745 . . . ?
Er1 O6 C6 C7 70.2(7) 2_745 . . . ?
Er1 O5 C6 O6 178.9(3) . . . . ?
Er1 O5 C6 C7 0.8(5) . . . . ?
N4 N3 C7 C8 1.1(5) . . . . ?
Er1 N3 C7 C8 171.8(3) . . . . ?
N4 N3 C7 C6 179.6(4) . . . . ?
Er1 N3 C7 C6 -9.7(5) . . . . ?
O6 C6 C7 N3 -171.8(4) . . . . ?
O5 C6 C7 N3 6.5(6) . . . . ?
O6 C6 C7 C8 6.3(8) . . . . ?
O5 C6 C7 C8 -175.5(5) . . . . ?
N3 C7 C8 C9 -1.1(5) . . . . ?
C6 C7 C8 C9 -179.2(5) . . . . ?
N3 N4 C9 C8 0.1(5) . . . . ?
N3 N4 C9 C10 177.7(4) . . . . ?
C7 C8 C9 N4 0.6(5) . . . . ?
C7 C8 C9 C10 -176.6(5) . . . . ?
N4 C9 C10 O8 -6.4(7) . . . . ?
C8 C9 C10 O8 170.5(5) . . . . ?
N4 C9 C10 O7 174.6(4) . . . . ?
C8 C9 C10 O7 -8.5(8) . . . . ?
